data_1522816
loop_
_publ_author_name
'Saburi, T.'
'Nenno, S.'
'Fukuda, T.'

_publ_section_title
;
 Crystal structure and morphology of the metastable X-phase in shape
 memory Ti-Ni alloys
;
_journal_name_full 'Journal of the Less-Common Metals'
_journal_page_first 157
_journal_page_last 166
_journal_volume 125
_journal_year 1986
_chemical_formula_sum 'Ni4 Ti3'
_space_group_IT_number 148
_symmetry_space_group_name_Hall '-R 3'
_symmetry_space_group_name_H-M 'R -3 :H'
_cell_angle_alpha 90
_cell_angle_beta 90
_cell_angle_gamma 120
_cell_formula_units_Z 6
_cell_length_a 11.24
_cell_length_b 11.24
_cell_length_c 5.077
_cell_volume 555.483
_citation_journal_id_ASTM JCOMAH
_cod_data_source_file Saburi_JCOMAH_1986_1548.cif
_cod_data_source_block Ni4Ti3
_cod_original_cell_volume 555.4825
_cod_database_code 1522816

loop_
_symmetry_equiv_pos_as_xyz
x,y,z
-y,x-y,z
-x+y,-x,z
-x,-y,-z
y,-x+y,-z
x-y,x,-z
x+2/3,y+1/3,z+1/3
-y+2/3,x-y+1/3,z+1/3
-x+y+2/3,-x+1/3,z+1/3
-x+2/3,-y+1/3,-z+1/3
y+2/3,-x+y+1/3,-z+1/3
x-y+2/3,x+1/3,-z+1/3
x+1/3,y+2/3,z+2/3
-y+1/3,x-y+2/3,z+2/3
-x+y+1/3,-x+2/3,z+2/3
-x+1/3,-y+2/3,-z+2/3
y+1/3,-x+y+2/3,-z+2/3
x-y+1/3,x+2/3,-z+2/3

loop_
_atom_site_label
_atom_site_type_symbol
_atom_site_fract_x
_atom_site_fract_y
_atom_site_fract_z
_atom_site_occupancy
_atom_site_U_iso_or_equiv
Ni1 Ni 0 0 0 1 0.0
Ti1 Ti 0.714 0.143 0 1 0.0
Ni2 Ni 0 0 0.5 1 0.0
Ni3 Ni 0.19 0.238 0.167 1 0.0
